data_4120815
loop_
_publ_author_name
'Daniel A. Evans'
'Ignacio Vargas-Baca'
'Alan H. Cowley'

_publ_section_title
;
 Sterically Directed Functionalization of the Redox-Active
 Bis(imino)acenaphthene Ligand Class: An Experimental and Theoretical
 Investigation
;
_journal_name_full 'Journal of the American Chemical Society'
_journal_page_first 13939
_journal_page_last 13946
_journal_paper_doi 10.1021/ja407070y
_journal_volume 135
_journal_year 2013
_chemical_formula_moiety 'C30 H30 N2 O2'
_chemical_formula_sum 'C30 H30 N2 O2'
_chemical_formula_weight 450.56
_chemical_name_systematic
;
 ?
;
_space_group_IT_number 2
_symmetry_cell_setting triclinic
_symmetry_space_group_name_Hall '-P 1'
_symmetry_space_group_name_H-M 'P -1'
_atom_sites_solution_hydrogens geom
_atom_sites_solution_primary direct
_atom_sites_solution_secondary difmap
_audit_creation_method SHELXL-97
_cell_angle_alpha 88.241(18)
_cell_angle_beta 72.045(10)
_cell_angle_gamma 82.134(17)
_cell_formula_units_Z 2
_cell_length_a 9.429(5)
_cell_length_b 10.021(5)
_cell_length_c 13.394(7)
_cell_measurement_reflns_used 2148
_cell_measurement_temperature 163(2)
_cell_measurement_theta_max 31.6631
_cell_measurement_theta_min 1.5959
_cell_volume 1192.5(11)
_computing_cell_refinement 'CrystalClear (Rigaku Inc., 2008)'
_computing_data_collection 'CrystalClear (Rigaku Inc., 2008)'
_computing_data_reduction 'CrystalClear (Rigaku Inc., 2008)'
_computing_molecular_graphics 'XP SHELXTL/PC, Siemens Analytical'
_computing_structure_refinement 'XL SHELXTL/PC, Siemens Analytical'
_computing_structure_solution
;

SIR97 - Altomare A., Burla M.C., Camalli M., Cascarano G.L., Giacovazzo C., 
Guagliardi A., Moliterni A.G.G., Polidori G.,Spagna R.
;
_diffrn_ambient_temperature 163(2)
_diffrn_measured_fraction_theta_full 0.995
_diffrn_measured_fraction_theta_max 0.995
_diffrn_measurement_device_type 'Rigaku SCX-Mini Mercury CCD'
_diffrn_measurement_method \w-scans
_diffrn_radiation_monochromator graphite
_diffrn_radiation_source 'fine-focus sealed tube'
_diffrn_radiation_type MoK\a
_diffrn_radiation_wavelength 0.71069
_diffrn_reflns_av_R_equivalents 0.0560
_diffrn_reflns_av_sigmaI/netI 0.0696
_diffrn_reflns_limit_h_max 11
_diffrn_reflns_limit_h_min -11
_diffrn_reflns_limit_k_max 11
_diffrn_reflns_limit_k_min -11
_diffrn_reflns_limit_l_max 15
_diffrn_reflns_limit_l_min -15
_diffrn_reflns_number 10415
_diffrn_reflns_theta_full 25.00
_diffrn_reflns_theta_max 25.00
_diffrn_reflns_theta_min 1.60
_exptl_absorpt_coefficient_mu 0.078
_exptl_absorpt_correction_T_max 1.00
_exptl_absorpt_correction_T_min 0.6873
_exptl_absorpt_correction_type multi-scan
_exptl_absorpt_process_details
;
Abscor. T. Higashi. (2001). Rigaku Corp. Tokyo, Japan
;
_exptl_crystal_colour red
_exptl_crystal_density_diffrn 1.255
_exptl_crystal_description chip
_exptl_crystal_F_000 480
_exptl_crystal_size_max 0.26
_exptl_crystal_size_mid 0.13
_exptl_crystal_size_min 0.10
_refine_diff_density_max 0.285
_refine_diff_density_min -0.296
_refine_diff_density_rms 0.066
_refine_ls_extinction_method none
_refine_ls_goodness_of_fit_ref 1.238
_refine_ls_hydrogen_treatment mixed
_refine_ls_matrix_type full
_refine_ls_number_parameters 316
_refine_ls_number_reflns 4171
_refine_ls_number_restraints 0
_refine_ls_restrained_S_all 1.238
_refine_ls_R_factor_all 0.1054
_refine_ls_R_factor_gt 0.0624
_refine_ls_shift/su_max 0.000
_refine_ls_shift/su_mean 0.000
_refine_ls_structure_factor_coef Fsqd
_refine_ls_weighting_details 'calc w=1/[\s^2^(Fo^2^)+(0.0415P)^2^+0.9163P] where P=(Fo^2^+2Fc^2^)/3'
_refine_ls_weighting_scheme calc
_refine_ls_wR_factor_gt 0.1438
_refine_ls_wR_factor_ref 0.1813
_reflns_number_gt 2585
_reflns_number_total 4171
_reflns_threshold_expression >2sigma(I)
_cod_data_source_file ja407070y_si_007.cif
_cod_data_source_block shelxl
_cod_database_code 4120815

loop_
_symmetry_equiv_pos_as_xyz
'x, y, z'
'-x, -y, -z'

loop_
_atom_site_label
_atom_site_type_symbol
_atom_site_fract_x
_atom_site_fract_y
_atom_site_fract_z
_atom_site_U_iso_or_equiv
_atom_site_adp_type
_atom_site_occupancy
_atom_site_symmetry_multiplicity
_atom_site_calc_flag
_atom_site_refinement_flags
O1 O 0.8209(3) 0.1351(2) 0.7887(2) 0.0467(7) Uani 1 1 d .
O2 O 0.7313(3) 0.7328(2) 1.2191(2) 0.0464(7) Uani 1 1 d .
N2 N 0.7432(3) 0.7372(3) 0.7988(2) 0.0373(7) Uani 1 1 d .
N1 N 0.7560(3) 0.6347(3) 0.5931(2) 0.0365(7) Uani 1 1 d .
C11 C 0.4617(4) 0.7585(3) 0.8295(3) 0.0313(8) Uani 1 1 d .
C1 C 0.6420(4) 0.7466(3) 0.6499(3) 0.0334(8) Uani 1 1 d .
C4 C 0.2665(4) 0.7012(4) 0.5978(3) 0.0414(9) Uani 1 1 d .
H4 H 0.2258 0.6852 0.5433 0.050 Uiso 1 1 calc R
C27 C 0.6897(4) 0.8846(4) 0.5987(3) 0.0375(9) Uani 1 1 d .
C13 C 0.7734(4) 0.5076(3) 0.6420(3) 0.0347(8) Uani 1 1 d .
C16 C 0.8117(4) 0.2576(3) 0.7386(3) 0.0381(9) Uani 1 1 d .
C6 C 0.2300(4) 0.7447(3) 0.7821(3) 0.0345(8) Uani 1 1 d .
C10 C 0.3799(4) 0.7680(3) 0.9338(3) 0.0359(9) Uani 1 1 d .
H10 H 0.4282 0.7741 0.9859 0.043 Uiso 1 1 calc R
C2 C 0.4837(4) 0.7297(3) 0.6504(3) 0.0310(8) Uani 1 1 d .
C9 C 0.2220(4) 0.7685(4) 0.9625(3) 0.0391(9) Uani 1 1 d .
H9 H 0.1649 0.7769 1.0347 0.047 Uiso 1 1 calc R
C12 C 0.6251(4) 0.7493(3) 0.7698(3) 0.0321(8) Uani 1 1 d .
C5 C 0.1714(4) 0.7223(4) 0.6979(3) 0.0408(9) Uani 1 1 d .
H5 H 0.0664 0.7222 0.7118 0.049 Uiso 1 1 calc R
C8 C 0.1484(4) 0.7574(4) 0.8892(3) 0.0410(9) Uani 1 1 d .
H8 H 0.0424 0.7582 0.9113 0.049 Uiso 1 1 calc R
C19 C 0.9696(4) 0.0690(4) 0.7798(3) 0.0490(10) Uani 1 1 d .
H19A H 1.0235 0.1289 0.8068 0.073 Uiso 1 1 calc R
H19B H 1.0241 0.0471 0.7059 0.073 Uiso 1 1 calc R
H19C H 0.9625 -0.0141 0.8205 0.073 Uiso 1 1 calc R
C20 C 0.7322(4) 0.7355(4) 0.9075(3) 0.0362(9) Uani 1 1 d .
C7 C 0.3859(4) 0.7471(3) 0.7533(3) 0.0313(8) Uani 1 1 d .
C15 C 0.6693(4) 0.3216(4) 0.7485(3) 0.0469(10) Uani 1 1 d .
H15 H 0.5838 0.2819 0.7884 0.056 Uiso 1 1 calc R
C23 C 0.7343(4) 0.7278(3) 1.1163(3) 0.0354(8) Uani 1 1 d .
C21 C 0.7086(4) 0.8548(4) 0.9656(3) 0.0384(9) Uani 1 1 d .
H21 H 0.6916 0.9392 0.9340 0.046 Uiso 1 1 calc R
C3 C 0.4241(4) 0.7025(3) 0.5725(3) 0.0386(9) Uani 1 1 d .
H3 H 0.4877 0.6847 0.5026 0.046 Uiso 1 1 calc R
C22 C 0.7098(4) 0.8507(3) 1.0687(3) 0.0372(9) Uani 1 1 d .
H22 H 0.6938 0.9322 1.1074 0.045 Uiso 1 1 calc R
C17 C 0.9349(4) 0.3152(4) 0.6792(3) 0.0404(9) Uani 1 1 d .
H17 H 1.0336 0.2695 0.6686 0.049 Uiso 1 1 calc R
C29 C 0.8509(4) 0.9025(4) 0.5954(3) 0.0452(10) Uani 1 1 d .
H29A H 0.8701 0.9942 0.5731 0.068 Uiso 1 1 calc R
H29B H 0.9231 0.8374 0.5455 0.068 Uiso 1 1 calc R
H29C H 0.8620 0.8874 0.6654 0.068 Uiso 1 1 calc R
C18 C 0.9135(4) 0.4409(4) 0.6348(3) 0.0393(9) Uani 1 1 d .
H18 H 0.9994 0.4822 0.5981 0.047 Uiso 1 1 calc R
C28 C 0.5826(4) 1.0026(3) 0.6642(3) 0.0418(9) Uani 1 1 d .
H28A H 0.4782 0.9899 0.6729 0.063 Uiso 1 1 calc R
H28B H 0.6038 1.0874 0.6279 0.063 Uiso 1 1 calc R
H28C H 0.5976 1.0053 0.7332 0.063 Uiso 1 1 calc R
C14 C 0.6504(4) 0.4454(4) 0.6995(3) 0.0503(11) Uani 1 1 d .
H14 H 0.5516 0.4880 0.7057 0.060 Uiso 1 1 calc R
C26 C 0.7543(5) 0.6051(4) 1.2679(3) 0.0482(10) Uani 1 1 d .
H26A H 0.8581 0.5627 1.2362 0.072 Uiso 1 1 calc R
H26B H 0.6848 0.5464 1.2577 0.072 Uiso 1 1 calc R
H26C H 0.7356 0.6192 1.3432 0.072 Uiso 1 1 calc R
C30 C 0.6806(4) 0.8948(4) 0.4862(3) 0.0441(10) Uani 1 1 d .
H30A H 0.7433 0.8174 0.4446 0.066 Uiso 1 1 calc R
H30B H 0.7167 0.9782 0.4547 0.066 Uiso 1 1 calc R
H30C H 0.5760 0.8954 0.4875 0.066 Uiso 1 1 calc R
C24 C 0.7595(4) 0.6087(4) 1.0583(3) 0.0421(9) Uani 1 1 d .
H24 H 0.7764 0.5243 1.0899 0.050 Uiso 1 1 calc R
C25 C 0.7599(4) 0.6135(4) 0.9547(3) 0.0423(10) Uani 1 1 d .
H25 H 0.7795 0.5321 0.9153 0.051 Uiso 1 1 calc R
H1N H 0.851(4) 0.661(4) 0.570(3) 0.049(11) Uiso 1 1 d .

loop_
_atom_site_aniso_label
_atom_site_aniso_U_11
_atom_site_aniso_U_22
_atom_site_aniso_U_33
_atom_site_aniso_U_23
_atom_site_aniso_U_13
_atom_site_aniso_U_12
O1 0.0396(16) 0.0350(15) 0.0655(19) 0.0080(13) -0.0166(13) -0.0050(12)
O2 0.0530(18) 0.0400(16) 0.0520(18) 0.0034(13) -0.0234(14) -0.0094(12)
N2 0.0289(17) 0.0317(17) 0.053(2) 0.0032(14) -0.0162(14) -0.0036(13)
N1 0.0280(18) 0.0309(17) 0.049(2) 0.0019(14) -0.0107(14) -0.0027(13)
C11 0.031(2) 0.0265(19) 0.038(2) 0.0032(15) -0.0119(16) -0.0042(14)
C1 0.029(2) 0.0297(19) 0.042(2) 0.0022(16) -0.0134(16) -0.0013(15)
C4 0.039(2) 0.041(2) 0.052(3) 0.0035(19) -0.026(2) -0.0055(17)
C27 0.034(2) 0.035(2) 0.046(2) 0.0047(17) -0.0151(17) -0.0064(16)
C13 0.033(2) 0.035(2) 0.039(2) -0.0039(16) -0.0138(16) -0.0062(16)
C16 0.040(2) 0.030(2) 0.046(2) 0.0007(17) -0.0146(18) -0.0093(16)
C6 0.028(2) 0.0287(19) 0.048(2) 0.0019(16) -0.0140(17) -0.0009(14)
C10 0.036(2) 0.029(2) 0.043(2) 0.0005(16) -0.0132(17) -0.0023(15)
C2 0.0249(18) 0.0242(18) 0.043(2) -0.0026(15) -0.0108(16) 0.0018(14)
C9 0.037(2) 0.041(2) 0.034(2) -0.0038(17) -0.0026(17) -0.0061(17)
C12 0.032(2) 0.0237(18) 0.043(2) 0.0014(15) -0.0148(16) -0.0049(14)
C5 0.029(2) 0.038(2) 0.061(3) 0.0010(19) -0.0210(19) -0.0038(16)
C8 0.025(2) 0.035(2) 0.061(3) 0.0019(18) -0.0115(18) -0.0044(15)
C19 0.041(2) 0.046(2) 0.055(3) -0.001(2) -0.011(2) -0.0001(18)
C20 0.028(2) 0.039(2) 0.048(2) 0.0037(18) -0.0188(17) -0.0089(16)
C7 0.032(2) 0.0248(18) 0.039(2) 0.0010(15) -0.0156(16) -0.0017(14)
C15 0.030(2) 0.034(2) 0.072(3) 0.000(2) -0.0076(19) -0.0070(16)
C23 0.031(2) 0.035(2) 0.043(2) -0.0020(17) -0.0153(16) -0.0053(15)
C21 0.037(2) 0.028(2) 0.054(3) 0.0066(17) -0.0184(18) -0.0060(15)
C3 0.038(2) 0.037(2) 0.040(2) -0.0057(17) -0.0115(17) -0.0007(16)
C22 0.031(2) 0.0257(19) 0.053(3) -0.0096(17) -0.0093(17) -0.0007(15)
C17 0.028(2) 0.042(2) 0.050(2) 0.0009(18) -0.0105(17) -0.0034(16)
C29 0.039(2) 0.041(2) 0.058(3) 0.0092(19) -0.0171(19) -0.0120(17)
C18 0.026(2) 0.043(2) 0.047(2) 0.0050(18) -0.0076(16) -0.0051(16)
C28 0.047(2) 0.029(2) 0.050(2) 0.0054(17) -0.0165(19) -0.0057(17)
C14 0.026(2) 0.037(2) 0.085(3) 0.001(2) -0.013(2) -0.0037(16)
C26 0.051(3) 0.047(2) 0.057(3) 0.011(2) -0.030(2) -0.0150(19)
C30 0.047(2) 0.043(2) 0.039(2) -0.0003(18) -0.0104(18) -0.0047(18)
C24 0.057(3) 0.028(2) 0.049(3) 0.0027(17) -0.029(2) -0.0050(17)
C25 0.049(2) 0.030(2) 0.054(3) -0.0049(18) -0.025(2) -0.0049(17)

loop_
_atom_type_symbol
_atom_type_description
_atom_type_scat_dispersion_real
_atom_type_scat_dispersion_imag
_atom_type_scat_source
C C 0.0033 0.0016 'International Tables Vol C Tables 4.2.6.8 and 6.1.1.4'
H H 0.0000 0.0000 'International Tables Vol C Tables 4.2.6.8 and 6.1.1.4'
N N 0.0061 0.0033 'International Tables Vol C Tables 4.2.6.8 and 6.1.1.4'
O O 0.0106 0.0060 'International Tables Vol C Tables 4.2.6.8 and 6.1.1.4'

loop_
_geom_angle_atom_site_label_1
_geom_angle_atom_site_label_2
_geom_angle_atom_site_label_3
_geom_angle
C16 O1 C19 116.5(3)
C23 O2 C26 116.2(3)
C12 N2 C20 120.8(3)
C13 N1 C1 120.5(3)
C13 N1 H1N 106(2)
C1 N1 H1N 111(2)
C10 C11 C7 119.2(3)
C10 C11 C12 134.6(3)
C7 C11 C12 106.1(3)
N1 C1 C2 112.3(3)
N1 C1 C12 112.3(3)
C2 C1 C12 102.3(3)
N1 C1 C27 108.6(3)
C2 C1 C27 111.4(3)
C12 C1 C27 109.8(3)
C5 C4 C3 122.2(3)
C5 C4 H4 118.9
C3 C4 H4 118.9
C30 C27 C28 108.4(3)
C30 C27 C29 108.2(3)
C28 C27 C29 107.5(3)
C30 C27 C1 111.0(3)
C28 C27 C1 109.4(3)
C29 C27 C1 112.3(3)
C18 C13 C14 116.8(3)
C18 C13 N1 121.1(3)
C14 C13 N1 122.2(3)
C15 C16 C17 119.5(3)
C15 C16 O1 116.4(3)
C17 C16 O1 124.1(3)
C7 C6 C8 117.7(3)
C7 C6 C5 115.7(3)
C8 C6 C5 126.5(3)
C11 C10 C9 118.7(3)
C11 C10 H10 120.6
C9 C10 H10 120.6
C3 C2 C7 117.9(3)
C3 C2 C1 133.0(3)
C7 C2 C1 109.0(3)
C8 C9 C10 122.2(3)
C8 C9 H9 118.9
C10 C9 H9 118.9
N2 C12 C11 132.5(3)
N2 C12 C1 119.3(3)
C11 C12 C1 108.1(3)
C4 C5 C6 120.1(3)
C4 C5 H5 119.9
C6 C5 H5 119.9
C9 C8 C6 120.1(3)
C9 C8 H8 119.9
C6 C8 H8 119.9
O1 C19 H19A 109.5
O1 C19 H19B 109.5
H19A C19 H19B 109.5
O1 C19 H19C 109.5
H19A C19 H19C 109.5
H19B C19 H19C 109.5
C25 C20 C21 118.6(3)
C25 C20 N2 119.4(3)
C21 C20 N2 121.7(3)
C2 C7 C6 124.6(3)
C2 C7 C11 113.3(3)
C6 C7 C11 122.0(3)
C16 C15 C14 119.9(3)
C16 C15 H15 120.1
C14 C15 H15 120.1
O2 C23 C22 116.7(3)
O2 C23 C24 124.1(3)
C22 C23 C24 119.2(3)
C22 C21 C20 120.5(3)
C22 C21 H21 119.7
C20 C21 H21 119.7
C2 C3 C4 119.3(3)
C2 C3 H3 120.3
C4 C3 H3 120.3
C21 C22 C23 120.5(3)
C21 C22 H22 119.8
C23 C22 H22 119.8
C16 C17 C18 119.5(3)
C16 C17 H17 120.2
C18 C17 H17 120.2
C27 C29 H29A 109.5
C27 C29 H29B 109.5
H29A C29 H29B 109.5
C27 C29 H29C 109.5
H29A C29 H29C 109.5
H29B C29 H29C 109.5
C13 C18 C17 122.7(3)
C13 C18 H18 118.7
C17 C18 H18 118.7
C27 C28 H28A 109.5
C27 C28 H28B 109.5
H28A C28 H28B 109.5
C27 C28 H28C 109.5
H28A C28 H28C 109.5
H28B C28 H28C 109.5
C13 C14 C15 121.5(3)
C13 C14 H14 119.3
C15 C14 H14 119.3
O2 C26 H26A 109.5
O2 C26 H26B 109.5
H26A C26 H26B 109.5
O2 C26 H26C 109.5
H26A C26 H26C 109.5
H26B C26 H26C 109.5
C27 C30 H30A 109.5
C27 C30 H30B 109.5
H30A C30 H30B 109.5
C27 C30 H30C 109.5
H30A C30 H30C 109.5
H30B C30 H30C 109.5
C25 C24 C23 120.1(3)
C25 C24 H24 120.0
C23 C24 H24 120.0
C24 C25 C20 121.0(3)
C24 C25 H25 119.5
C20 C25 H25 119.5

loop_
_geom_bond_atom_site_label_1
_geom_bond_atom_site_label_2
_geom_bond_distance
O1 C16 1.386(4)
O1 C19 1.437(4)
O2 C23 1.371(4)
O2 C26 1.440(4)
N2 C12 1.278(4)
N2 C20 1.427(5)
N1 C13 1.428(4)
N1 C1 1.486(4)
N1 H1N 0.92(4)
C11 C10 1.371(5)
C11 C7 1.429(5)
C11 C12 1.493(5)
C1 C2 1.523(5)
C1 C12 1.564(5)
C1 C27 1.583(5)
C4 C5 1.368(5)
C4 C3 1.420(5)
C4 H4 0.9500
C27 C30 1.535(5)
C27 C28 1.541(5)
C27 C29 1.542(5)
C13 C18 1.373(5)
C13 C14 1.394(5)
C16 C15 1.376(5)
C16 C17 1.379(5)
C6 C7 1.403(5)
C6 C8 1.405(5)
C6 C5 1.435(5)
C10 C9 1.418(5)
C10 H10 0.9500
C2 C3 1.378(5)
C2 C7 1.403(5)
C9 C8 1.380(5)
C9 H9 0.9500
C5 H5 0.9500
C8 H8 0.9500
C19 H19A 0.9800
C19 H19B 0.9800
C19 H19C 0.9800
C20 C25 1.390(5)
C20 C21 1.401(5)
C15 C14 1.401(5)
C15 H15 0.9500
C23 C22 1.393(5)
C23 C24 1.396(5)
C21 C22 1.384(5)
C21 H21 0.9500
C3 H3 0.9500
C22 H22 0.9500
C17 C18 1.392(5)
C17 H17 0.9500
C29 H29A 0.9800
C29 H29B 0.9800
C29 H29C 0.9800
C18 H18 0.9500
C28 H28A 0.9800
C28 H28B 0.9800
C28 H28C 0.9800
C14 H14 0.9500
C26 H26A 0.9800
C26 H26B 0.9800
C26 H26C 0.9800
C30 H30A 0.9800
C30 H30B 0.9800
C30 H30C 0.9800
C24 C25 1.386(5)
C24 H24 0.9500
C25 H25 0.9500

loop_
_geom_torsion_atom_site_label_1
_geom_torsion_atom_site_label_2
_geom_torsion_atom_site_label_3
_geom_torsion_atom_site_label_4
_geom_torsion
C13 N1 C1 C2 -78.5(4)
C13 N1 C1 C12 36.1(4)
C13 N1 C1 C27 157.8(3)
N1 C1 C27 C30 66.6(4)
C2 C1 C27 C30 -57.6(4)
C12 C1 C27 C30 -170.2(3)
N1 C1 C27 C28 -173.8(3)
C2 C1 C27 C28 62.0(4)
C12 C1 C27 C28 -50.7(4)
N1 C1 C27 C29 -54.6(4)
C2 C1 C27 C29 -178.8(3)
C12 C1 C27 C29 68.6(4)
C1 N1 C13 C18 -136.0(4)
C1 N1 C13 C14 43.6(5)
C19 O1 C16 C15 -179.1(3)
C19 O1 C16 C17 2.4(5)
C7 C11 C10 C9 -1.1(5)
C12 C11 C10 C9 -177.0(3)
N1 C1 C2 C3 -49.4(5)
C12 C1 C2 C3 -170.0(4)
C27 C1 C2 C3 72.7(5)
N1 C1 C2 C7 130.7(3)
C12 C1 C2 C7 10.1(3)
C27 C1 C2 C7 -107.2(3)
C11 C10 C9 C8 1.2(5)
C20 N2 C12 C11 -2.6(5)
C20 N2 C12 C1 -178.3(3)
C10 C11 C12 N2 6.1(7)
C7 C11 C12 N2 -170.2(3)
C10 C11 C12 C1 -177.8(4)
C7 C11 C12 C1 5.9(3)
N1 C1 C12 N2 46.4(4)
C2 C1 C12 N2 167.0(3)
C27 C1 C12 N2 -74.5(4)
N1 C1 C12 C11 -130.2(3)
C2 C1 C12 C11 -9.6(3)
C27 C1 C12 C11 108.8(3)
C3 C4 C5 C6 -1.0(5)
C7 C6 C5 C4 1.8(5)
C8 C6 C5 C4 -174.8(3)
C10 C9 C8 C6 0.1(5)
C7 C6 C8 C9 -1.5(5)
C5 C6 C8 C9 175.1(3)
C12 N2 C20 C25 102.2(4)
C12 N2 C20 C21 -84.2(4)
C3 C2 C7 C6 -3.0(5)
C1 C2 C7 C6 176.9(3)
C3 C2 C7 C11 172.8(3)
C1 C2 C7 C11 -7.3(4)
C8 C6 C7 C2 177.1(3)
C5 C6 C7 C2 0.2(5)
C8 C6 C7 C11 1.6(5)
C5 C6 C7 C11 -175.3(3)
C10 C11 C7 C2 -176.2(3)
C12 C11 C7 C2 0.7(4)
C10 C11 C7 C6 -0.3(5)
C12 C11 C7 C6 176.7(3)
C17 C16 C15 C14 -0.9(6)
O1 C16 C15 C14 -179.5(4)
C26 O2 C23 C22 179.0(3)
C26 O2 C23 C24 -0.8(5)
C25 C20 C21 C22 -1.4(5)
N2 C20 C21 C22 -175.0(3)
C7 C2 C3 C4 3.8(5)
C1 C2 C3 C4 -176.1(3)
C5 C4 C3 C2 -2.0(5)
C20 C21 C22 C23 -0.1(5)
O2 C23 C22 C21 -179.0(3)
C24 C23 C22 C21 0.8(5)
C15 C16 C17 C18 3.5(6)
O1 C16 C17 C18 -178.0(3)
C14 C13 C18 C17 2.1(6)
N1 C13 C18 C17 -178.3(3)
C16 C17 C18 C13 -4.2(6)
C18 C13 C14 C15 0.6(6)
N1 C13 C14 C15 -179.0(4)
C16 C15 C14 C13 -1.2(6)
O2 C23 C24 C25 179.7(3)
C22 C23 C24 C25 0.0(5)
C23 C24 C25 C20 -1.5(6)
C21 C20 C25 C24 2.1(5)
N2 C20 C25 C24 175.9(3)
